data_1514979
loop_
_publ_author_name
'Rajkumar, Sundaram'
'Shankland, Kenneth'
'Brown, Geoffrey D.'
'Cobb, Alexander J. A.'

_publ_section_title
;
 Organocatalytic enantioselective construction of nitrocyclohexanes
 containing multiple chiral centres via a cascade reaction
;
_journal_issue 2
_journal_name_full 'Chemical Science'
_journal_page_first 584
_journal_paper_doi 10.1039/c1sc00592h
_journal_volume 3
_journal_year 2012
_chemical_formula_moiety 'C18 H24 N2 O7'
_chemical_formula_sum 'C18 H24 N2 O7'
_chemical_formula_weight 380.39
_chemical_name_systematic
;
ethyl (2R)-2-[(1R,2R,3R,4S)-3-(4-methoxyphenyl)-
2,4-dinitrocyclohexyl]propanoate
;
_space_group_IT_number 14
_symmetry_cell_setting monoclinic
_symmetry_space_group_name_Hall '-P 2ybc'
_symmetry_space_group_name_H-M 'P 1 21/c 1'
_atom_sites_solution_hydrogens geom
_atom_sites_solution_primary direct
_atom_sites_solution_secondary difmap
_audit_creation_method SHELXL-97
_cell_angle_alpha 90.00
_cell_angle_beta 92.776(9)
_cell_angle_gamma 90.00
_cell_formula_units_Z 4
_cell_length_a 12.8847(13)
_cell_length_b 5.6274(5)
_cell_length_c 25.767(2)
_cell_measurement_reflns_used 1566
_cell_measurement_temperature 150(2)
_cell_measurement_theta_max 62.6103
_cell_measurement_theta_min 3.4314
_cell_volume 1866.1(3)
_computing_cell_refinement
;
CrysAlisPro, Oxford Diffraction Ltd.,
Version 1.171.34.44 (release 25-10-2010 CrysAlis171 .NET)
(compiled Oct 25 2010,18:11:34)
;
_computing_data_collection
;
CrysAlisPro, Oxford Diffraction Ltd.,
Version 1.171.34.44 (release 25-10-2010 CrysAlis171 .NET)
(compiled Oct 25 2010,18:11:34)
;
_computing_data_reduction
;
CrysAlisPro, Oxford Diffraction Ltd.,
Version 1.171.34.44 (release 25-10-2010 CrysAlis171 .NET)
(compiled Oct 25 2010,18:11:34)
;
_computing_structure_refinement 'SHELXL-97 (Sheldrick, 2008)'
_diffrn_ambient_temperature 150(2)
_diffrn_measured_fraction_theta_full 0.995
_diffrn_measured_fraction_theta_max 0.995
_diffrn_measurement_device_type Gemini
_diffrn_measurement_method '\w scans'
_diffrn_radiation_monochromator graphite
_diffrn_radiation_source 'fine-focus sealed tube'
_diffrn_radiation_type CuK\a
_diffrn_radiation_wavelength 1.54184
_diffrn_reflns_av_R_equivalents 0.0458
_diffrn_reflns_av_sigmaI/netI 0.0492
_diffrn_reflns_limit_h_max 14
_diffrn_reflns_limit_h_min -14
_diffrn_reflns_limit_k_max 6
_diffrn_reflns_limit_k_min -5
_diffrn_reflns_limit_l_max 29
_diffrn_reflns_limit_l_min -28
_diffrn_reflns_number 6452
_diffrn_reflns_theta_full 62.70
_diffrn_reflns_theta_max 62.70
_diffrn_reflns_theta_min 3.43
_exptl_absorpt_coefficient_mu 0.881
_exptl_absorpt_correction_T_max 1.00000
_exptl_absorpt_correction_T_min 0.76461
_exptl_absorpt_correction_type multi-scan
_exptl_absorpt_process_details
;
CrysAlisPro, Oxford Diffraction Ltd.,
Version 1.171.34.44 (release 25-10-2010 CrysAlis171 .NET)
(compiled Oct 25 2010,18:11:34)
Empirical absorption correction using spherical harmonics,
implemented in SCALE3 ABSPACK scaling algorithm.
;
_exptl_crystal_colour colourless
_exptl_crystal_density_diffrn 1.354
_exptl_crystal_density_method 'not measured'
_exptl_crystal_description block
_exptl_crystal_F_000 808
_exptl_crystal_preparation 'heptane / DCM'
_exptl_crystal_size_max .41
_exptl_crystal_size_mid .39
_exptl_crystal_size_min .29
_refine_diff_density_max 0.227
_refine_diff_density_min -0.224
_refine_diff_density_rms 0.046
_refine_ls_extinction_method none
_refine_ls_goodness_of_fit_ref 1.033
_refine_ls_hydrogen_treatment constr
_refine_ls_matrix_type full
_refine_ls_number_parameters 247
_refine_ls_number_reflns 2990
_refine_ls_number_restraints 0
_refine_ls_restrained_S_all 1.033
_refine_ls_R_factor_all 0.0793
_refine_ls_R_factor_gt 0.0527
_refine_ls_shift/su_max 0.000
_refine_ls_shift/su_mean 0.000
_refine_ls_structure_factor_coef Fsqd
_refine_ls_weighting_details 'calc w=1/[\s^2^(Fo^2^)+(0.0611P)^2^+0.7098P] where P=(Fo^2^+2Fc^2^)/3'
_refine_ls_weighting_scheme calc
_refine_ls_wR_factor_gt 0.1283
_refine_ls_wR_factor_ref 0.1433
_reflns_number_gt 2086
_reflns_number_total 2990
_reflns_threshold_expression >2\s(I)
_cod_data_source_file c1sc00592h.txt
_cod_data_source_block Crystal_NoNumber
_cod_database_code 1514979

loop_
_symmetry_equiv_pos_as_xyz
'x, y, z'
'-x, y+1/2, -z+1/2'
'-x, -y, -z'
'x, -y-1/2, z-1/2'

loop_
_atom_site_label
_atom_site_type_symbol
_atom_site_fract_x
_atom_site_fract_y
_atom_site_fract_z
_atom_site_U_iso_or_equiv
_atom_site_adp_type
_atom_site_occupancy
_atom_site_symmetry_multiplicity
_atom_site_calc_flag
_atom_site_refinement_flags
O4 O -1.07130(16) 0.2059(3) -0.33190(8) 0.0471(5) Uani 1 1 d .
O7 O -1.40987(15) -0.1579(4) -0.17993(7) 0.0457(5) Uani 1 1 d .
N1 N -1.04379(18) 0.0103(4) -0.31541(9) 0.0376(6) Uani 1 1 d .
O5 O -1.36525(17) -0.2264(4) -0.42672(9) 0.0567(6) Uani 1 1 d .
O6 O -1.36279(17) -0.6094(4) -0.42360(9) 0.0584(6) Uani 1 1 d .
O2 O -0.85639(18) -0.0234(5) -0.46373(10) 0.0737(8) Uani 1 1 d .
O3 O -0.9943(2) -0.0206(4) -0.27494(9) 0.0625(7) Uani 1 1 d .
O1 O -0.72260(16) -0.1821(4) -0.41889(8) 0.0596(6) Uani 1 1 d .
C16 C -1.3195(2) -0.0065(5) -0.30901(11) 0.0379(7) Uani 1 1 d .
H16 H -1.3285 0.1116 -0.3352 0.046 Uiso 1 1 calc R
N2 N -1.32124(19) -0.4143(5) -0.41766(9) 0.0423(6) Uani 1 1 d .
C7 C -0.8843(2) -0.1901(5) -0.37976(11) 0.0404(7) Uani 1 1 d .
H7 H -0.8752 -0.0581 -0.3539 0.049 Uiso 1 1 calc R
C15 C -1.3753(2) 0.0118(5) -0.26437(11) 0.0394(7) Uani 1 1 d .
H15 H -1.4220 0.1402 -0.2602 0.047 Uiso 1 1 calc R
C3 C -1.1859(2) -0.1984(5) -0.36404(10) 0.0350(6) Uani 1 1 d .
H3 H -1.2007 -0.0509 -0.3848 0.042 Uiso 1 1 calc R
C13 C -1.2961(2) -0.3510(5) -0.23332(10) 0.0379(7) Uani 1 1 d .
H13 H -1.2889 -0.4715 -0.2076 0.045 Uiso 1 1 calc R
C2 C -1.0694(2) -0.2039(5) -0.34884(10) 0.0340(6) Uani 1 1 d .
H2 H -1.0535 -0.3512 -0.3282 0.041 Uiso 1 1 calc R
C4 C -1.2092(2) -0.4125(5) -0.39916(10) 0.0366(7) Uani 1 1 d .
H4 H -1.1941 -0.5609 -0.3788 0.044 Uiso 1 1 calc R
C12 C -1.2408(2) -0.3662(5) -0.27804(10) 0.0357(6) Uani 1 1 d .
H12 H -1.1954 -0.4968 -0.2826 0.043 Uiso 1 1 calc R
C8 C -0.8214(2) -0.1213(5) -0.42585(12) 0.0438(7) Uani 1 1 d .
C14 C -1.3620(2) -0.1600(5) -0.22610(10) 0.0362(6) Uani 1 1 d .
C1 C -1.0009(2) -0.1981(5) -0.39588(10) 0.0367(7) Uani 1 1 d .
H1 H -1.0182 -0.0503 -0.4161 0.044 Uiso 1 1 calc R
C11 C -1.2511(2) -0.1915(5) -0.31642(10) 0.0338(6) Uani 1 1 d .
C5 C -1.1443(2) -0.4137(5) -0.44700(11) 0.0434(7) Uani 1 1 d .
H5A H -1.1605 -0.5575 -0.4680 0.052 Uiso 1 1 calc R
H5B H -1.1614 -0.2726 -0.4687 0.052 Uiso 1 1 calc R
C17 C -1.4690(2) 0.0487(5) -0.16776(12) 0.0490(8) Uani 1 1 d .
H17A H -1.5294 0.0616 -0.1922 0.073 Uiso 1 1 calc R
H17B H -1.4255 0.1906 -0.1705 0.073 Uiso 1 1 calc R
H17C H -1.4925 0.0353 -0.1323 0.073 Uiso 1 1 calc R
C6 C -1.0292(2) -0.4110(5) -0.43065(11) 0.0432(7) Uani 1 1 d .
H6A H -0.9879 -0.4051 -0.4620 0.052 Uiso 1 1 calc R
H6B H -1.0112 -0.5596 -0.4117 0.052 Uiso 1 1 calc R
C9 C -0.6508(3) -0.1062(7) -0.45801(13) 0.0625(10) Uani 1 1 d .
H9A H -0.5929 -0.2213 -0.4595 0.075 Uiso 1 1 calc R
H9B H -0.6876 -0.1015 -0.4926 0.075 Uiso 1 1 calc R
C18 C -0.8426(2) -0.4163(6) -0.35235(13) 0.0555(9) Uani 1 1 d .
H18A H -0.7705 -0.3903 -0.3397 0.083 Uiso 1 1 calc R
H18B H -0.8453 -0.5492 -0.3769 0.083 Uiso 1 1 calc R
H18C H -0.8853 -0.4533 -0.3230 0.083 Uiso 1 1 calc R
C10 C -0.6097(3) 0.1298(8) -0.44485(14) 0.0863(14) Uani 1 1 d .
H10A H -0.5748 0.1254 -0.4102 0.129 Uiso 1 1 calc R
H10B H -0.6669 0.2447 -0.4451 0.129 Uiso 1 1 calc R
H10C H -0.5598 0.1773 -0.4705 0.129 Uiso 1 1 calc R

loop_
_atom_site_aniso_label
_atom_site_aniso_U_11
_atom_site_aniso_U_22
_atom_site_aniso_U_33
_atom_site_aniso_U_23
_atom_site_aniso_U_13
_atom_site_aniso_U_12
O4 0.0573(13) 0.0311(10) 0.0531(13) -0.0007(9) 0.0048(10) 0.0038(10)
O7 0.0457(12) 0.0538(12) 0.0388(11) 0.0015(9) 0.0144(9) 0.0052(10)
N1 0.0405(13) 0.0351(13) 0.0377(13) 0.0007(11) 0.0076(11) 0.0003(11)
O5 0.0474(13) 0.0630(14) 0.0595(14) 0.0077(12) -0.0008(10) 0.0049(12)
O6 0.0498(13) 0.0598(14) 0.0663(15) -0.0133(12) 0.0086(11) -0.0194(12)
O2 0.0477(14) 0.109(2) 0.0646(16) 0.0420(15) 0.0093(12) -0.0045(14)
O3 0.0876(18) 0.0518(13) 0.0460(13) -0.0014(11) -0.0189(13) -0.0006(12)
O1 0.0423(13) 0.0814(16) 0.0566(14) 0.0165(12) 0.0173(10) 0.0022(12)
C16 0.0425(16) 0.0344(14) 0.0374(15) 0.0057(12) 0.0073(13) 0.0011(13)
N2 0.0426(15) 0.0517(16) 0.0333(13) -0.0026(11) 0.0094(11) -0.0060(13)
C7 0.0395(16) 0.0435(16) 0.0388(16) 0.0005(13) 0.0074(13) -0.0033(13)
C15 0.0378(16) 0.0359(14) 0.0450(16) -0.0013(13) 0.0086(13) 0.0026(13)
C3 0.0417(16) 0.0316(13) 0.0322(14) 0.0018(11) 0.0075(12) -0.0007(12)
C13 0.0436(17) 0.0375(15) 0.0329(14) 0.0038(12) 0.0051(12) -0.0004(13)
C2 0.0397(15) 0.0292(13) 0.0335(14) -0.0010(11) 0.0080(12) 0.0011(12)
C4 0.0382(16) 0.0371(14) 0.0352(15) -0.0009(12) 0.0076(12) -0.0013(12)
C12 0.0352(15) 0.0327(14) 0.0398(16) -0.0018(12) 0.0070(12) 0.0013(12)
C8 0.0407(18) 0.0492(17) 0.0423(17) 0.0051(15) 0.0090(14) -0.0053(14)
C14 0.0350(15) 0.0420(16) 0.0320(14) -0.0023(12) 0.0057(12) -0.0041(12)
C1 0.0383(16) 0.0355(14) 0.0371(15) 0.0034(12) 0.0090(12) 0.0005(12)
C11 0.0357(15) 0.0338(14) 0.0323(14) 0.0009(11) 0.0049(12) -0.0023(12)
C5 0.0473(18) 0.0489(17) 0.0350(15) -0.0064(13) 0.0114(13) -0.0062(14)
C17 0.0498(18) 0.0571(19) 0.0412(17) -0.0044(14) 0.0152(14) 0.0091(15)
C6 0.0469(18) 0.0469(16) 0.0371(16) -0.0056(13) 0.0148(13) -0.0029(14)
C9 0.049(2) 0.086(3) 0.055(2) 0.0103(19) 0.0216(16) -0.0022(19)
C18 0.0417(18) 0.065(2) 0.060(2) 0.0205(17) 0.0122(15) 0.0030(16)
C10 0.085(3) 0.125(4) 0.051(2) -0.017(2) 0.025(2) -0.054(3)

loop_
_atom_type_symbol
_atom_type_description
_atom_type_scat_dispersion_real
_atom_type_scat_dispersion_imag
_atom_type_scat_source
C C 0.0181 0.0091 'International Tables Vol C Tables 4.2.6.8 and 6.1.1.4'
H H 0.0000 0.0000 'International Tables Vol C Tables 4.2.6.8 and 6.1.1.4'
N N 0.0311 0.0180 'International Tables Vol C Tables 4.2.6.8 and 6.1.1.4'
O O 0.0492 0.0322 'International Tables Vol C Tables 4.2.6.8 and 6.1.1.4'

loop_
_geom_angle_atom_site_label_1
_geom_angle_atom_site_label_2
_geom_angle_atom_site_label_3
_geom_angle
C14 O7 C17 117.7(2)
O3 N1 O4 124.0(2)
O3 N1 C2 118.0(2)
O4 N1 C2 117.9(2)
C8 O1 C9 117.8(2)
C11 C16 C15 121.9(3)
O5 N2 O6 123.8(3)
O5 N2 C4 119.2(2)
O6 N2 C4 117.0(2)
C8 C7 C18 112.4(2)
C8 C7 C1 110.3(2)
C18 C7 C1 114.4(2)
C14 C15 C16 119.1(3)
C11 C3 C4 113.5(2)
C11 C3 C2 111.5(2)
C4 C3 C2 107.3(2)
C12 C13 C14 120.1(2)
N1 C2 C3 108.3(2)
N1 C2 C1 108.4(2)
C3 C2 C1 113.1(2)
N2 C4 C5 107.5(2)
N2 C4 C3 110.6(2)
C5 C4 C3 112.6(2)
C13 C12 C11 120.6(2)
O2 C8 O1 123.7(3)
O2 C8 C7 124.3(3)
O1 C8 C7 112.0(3)
O7 C14 C15 124.6(2)
O7 C14 C13 115.4(2)
C15 C14 C13 120.0(2)
C6 C1 C2 108.4(2)
C6 C1 C7 112.5(2)
C2 C1 C7 112.3(2)
C16 C11 C12 118.2(2)
C16 C11 C3 120.7(2)
C12 C11 C3 121.1(2)
C6 C5 C4 110.0(2)
C5 C6 C1 111.8(2)
C10 C9 O1 109.8(3)

loop_
_geom_bond_atom_site_label_1
_geom_bond_atom_site_label_2
_geom_bond_distance
O4 N1 1.226(3)
O7 C14 1.367(3)
O7 C17 1.433(3)
N1 O3 1.208(3)
N1 C2 1.509(3)
O5 N2 1.217(3)
O6 N2 1.228(3)
O2 C8 1.190(4)
O1 C8 1.322(4)
O1 C9 1.464(3)
C16 C11 1.383(4)
C16 C15 1.390(4)
N2 C4 1.499(4)
C7 C8 1.520(4)
C7 C18 1.540(4)
C7 C1 1.540(4)
C15 C14 1.386(4)
C3 C11 1.521(3)
C3 C4 1.528(4)
C3 C2 1.533(4)
C13 C12 1.387(4)
C13 C14 1.387(4)
C2 C1 1.534(3)
C4 C5 1.523(4)
C12 C11 1.396(4)
C1 C6 1.530(4)
C5 C6 1.522(4)
C9 C10 1.464(5)
